data_4300026
loop_
_publ_author_name
'Kenton H. Whitmire'
'Silke Hoppe'
'Orson Sydora'
'Jennifer L. Jolas'
'Carolyn M. Jones'

_publ_contact_author
;
Dr. Kenton. H. Whitmire
Chemistry Department MS 60
Rice University
Houston TX 77251-1892
U.S.A.
;
_publ_contact_author_email whitmir@rice.edu
_publ_contact_author_fax (1)-713-737-5652
_publ_contact_author_phone (1)-713-737-5650
_publ_section_title
;
Oligomerization and Oxide Formation in Bismuth Aryl Alkoxides: Synthesis
and Characterization of
Bi4(\m4-O)(\m-OC6F5)6{\m3-OBi(\m-OC6F5)3}2(C6H5CH3),
Bi8(\m4-O)2(\m3-O)2(\m-OC6F5)16, Bi6(\m3-O)4(\m3-OC6F5){\m3-OBi(OC6F5)4}3,
NaBi4(\m3-O)2(OC6F5)9(THF)2, and Na2Bi4(\m3-O)2(OC6F5)10(THF)2
;
_journal_name_full 'Inorganic Chemistry'
_journal_page_first 85
_journal_page_last 97
_journal_volume 39
_journal_year 2000
_chemical_formula_moiety Bi9O7(OC6F5)13(toluene)2
_chemical_formula_sum 'C92 H16 Bi9 F65 O20'
_chemical_formula_weight 4556.87
_space_group_IT_number 2
_symmetry_cell_setting triclinic
_symmetry_space_group_name_Hall '-P 1'
_symmetry_space_group_name_H-M 'P -1'
_atom_sites_solution_hydrogens geom
_atom_sites_solution_primary direct
_atom_sites_solution_secondary difmap
_audit_creation_method SHELXL-97
_cell_angle_alpha 86.04(3)
_cell_angle_beta 81.79(3)
_cell_angle_gamma 61.98(3)
_cell_formula_units_Z 2
_cell_length_a 14.123(3)
_cell_length_b 14.578(3)
_cell_length_c 29.487(6)
_cell_measurement_reflns_used 25
_cell_measurement_temperature 293(2)
_cell_measurement_theta_max 6.05
_cell_measurement_theta_min 3.37
_cell_volume 5304(2)
_computing_cell_refinement 'TEXSAN 5.0'
_computing_data_collection 'TEXSAN 5.0'
_computing_data_reduction 'TEXSAN 5.0'
_computing_molecular_graphics SHELXL-93
_computing_publication_material 'SHELXL Plus'
_computing_structure_refinement 'SHELXL-93 (Sheldrick, 1993)'
_computing_structure_solution 'SHELXS-86 (Sheldrick, 1990)'
_diffrn_ambient_temperature 193(2)
_diffrn_measured_fraction_theta_full 0.966
_diffrn_measured_fraction_theta_max 0.966
_diffrn_measurement_device 'Rigaku AFC5-S'
_diffrn_measurement_method \wscans
_diffrn_radiation_monochromator graphite
_diffrn_radiation_source 'fine-focus sealed tube'
_diffrn_radiation_type MoK\a
_diffrn_radiation_wavelength 0.71073
_diffrn_reflns_av_R_equivalents 0.1204
_diffrn_reflns_av_sigmaI/netI 0.0976
_diffrn_reflns_limit_h_max 13
_diffrn_reflns_limit_h_min -15
_diffrn_reflns_limit_k_max 0
_diffrn_reflns_limit_k_min -14
_diffrn_reflns_limit_l_max 31
_diffrn_reflns_limit_l_min -31
_diffrn_reflns_number 14265
_diffrn_reflns_theta_full 22.54
_diffrn_reflns_theta_max 22.54
_diffrn_reflns_theta_min 2.02
_diffrn_standards_decay_% <1
_diffrn_standards_interval_count 150
_diffrn_standards_number 3
_exptl_absorpt_coefficient_mu 15.054
_exptl_absorpt_correction_T_max 1.0000
_exptl_absorpt_correction_T_min 0.3713
_exptl_absorpt_correction_type psi-scans
_exptl_crystal_colour colorless
_exptl_crystal_density_diffrn 2.853
_exptl_crystal_density_method 'not measured'
_exptl_crystal_description prism
_exptl_crystal_F_000 4120
_exptl_crystal_size_max 0.40
_exptl_crystal_size_mid 0.30
_exptl_crystal_size_min 0.20
_refine_diff_density_max 4.207
_refine_diff_density_min -4.836
_refine_diff_density_rms 0.762
_refine_ls_extinction_method none
_refine_ls_goodness_of_fit_ref 1.058
_refine_ls_hydrogen_treatment mixed
_refine_ls_matrix_type full
_refine_ls_number_parameters 1126
_refine_ls_number_reflns 13469
_refine_ls_number_restraints 405
_refine_ls_restrained_S_all 1.042
_refine_ls_R_factor_all 0.1382
_refine_ls_R_factor_gt 0.0764
_refine_ls_shift/su_max 0.000
_refine_ls_shift/su_mean 0.000
_refine_ls_structure_factor_coef Fsqd
_refine_ls_weighting_details 'calc w=1/[\s^2^(Fo^2^)+(0.2000P)^2^+0.0000P] where P=(Fo^2^+2Fc^2^)/3'
_refine_ls_weighting_scheme calc
_refine_ls_wR_factor_gt 0.2161
_refine_ls_wR_factor_ref 0.2854
_reflns_number_gt 8948
_reflns_number_total 13469
_reflns_threshold_expression >2sigma(I)
_cod_original_cell_volume 5304.4(18)
_cod_database_code 4300026

loop_
_symmetry_equiv_pos_as_xyz
'x, y, z'
'-x, -y, -z'

loop_
_atom_site_label
_atom_site_type_symbol
_atom_site_fract_x
_atom_site_fract_y
_atom_site_fract_z
_atom_site_U_iso_or_equiv
_atom_site_adp_type
_atom_site_occupancy
_atom_site_symmetry_multiplicity
_atom_site_calc_flag
_atom_site_refinement_flags
_atom_site_disorder_assembly
_atom_site_disorder_group
Bi1 Bi -0.80286(10) 0.48299(10) 0.15773(4) 0.0295(4) Uani 1 1 d . . .
Bi2 Bi -0.76178(10) 0.56343(9) 0.27531(4) 0.0256(3) Uani 1 1 d . . .
Bi3 Bi -0.72051(10) 0.62977(10) 0.39081(4) 0.0303(4) Uani 1 1 d . . .
Bi4 Bi -0.88664(9) 0.74921(9) 0.18656(4) 0.0254(3) Uani 1 1 d . . .
Bi5 Bi -0.85969(9) 0.84425(9) 0.29493(4) 0.0252(3) Uani 1 1 d . . .
Bi6 Bi -0.99166(10) 1.04673(9) 0.21416(4) 0.0281(3) Uani 1 1 d . . .
Bi7 Bi -0.59975(10) 0.57468(9) 0.16992(4) 0.0260(3) Uani 1 1 d . . .
Bi8 Bi -0.56857(9) 0.64913(10) 0.28788(4) 0.0262(3) Uani 1 1 d . . .
Bi9 Bi -0.69955(9) 0.85488(9) 0.19400(4) 0.0258(3) Uani 1 1 d . . .
O1 O -0.8707(13) 0.7235(13) 0.2591(5) 0.009(4) Uiso 1 1 d . . .
O2 O -0.7279(16) 0.6614(15) 0.3186(6) 0.026(5) Uiso 1 1 d . . .
O3 O -0.8687(16) 0.8899(15) 0.2191(6) 0.023(5) Uiso 1 1 d . . .
O4 O -0.7611(14) 0.5775(13) 0.1920(6) 0.015(4) Uiso 1 1 d . . .
O5 O -0.6086(15) 0.5620(14) 0.2427(6) 0.018(4) Uiso 1 1 d . . .
O6 O -0.7223(14) 0.7366(14) 0.1670(6) 0.016(4) Uiso 1 1 d . . .
O7 O -0.6973(15) 0.8008(14) 0.2625(6) 0.021(4) Uiso 1 1 d . . .
O111 O -0.624(2) 0.4220(19) 0.1353(8) 0.048(6) Uiso 1 1 d . . .
C111 C -0.560(3) 0.320(2) 0.1362(10) 0.031(8) Uiso 1 1 d . . .
C112 C -0.492(3) 0.275(3) 0.1706(12) 0.042(9) Uiso 1 1 d . . .
C113 C -0.434(3) 0.169(3) 0.1738(14) 0.060(11) Uiso 1 1 d . . .
C114 C -0.444(4) 0.104(4) 0.1450(15) 0.068(13) Uiso 1 1 d . . .
C115 C -0.508(4) 0.145(4) 0.1124(15) 0.072(13) Uiso 1 1 d . . .
C116 C -0.571(3) 0.249(3) 0.1070(12) 0.045(9) Uiso 1 1 d . . .
F112 F -0.482(2) 0.337(2) 0.1984(8) 0.080(8) Uani 1 1 d U . .
F113 F -0.3660(18) 0.127(2) 0.2075(9) 0.086(9) Uani 1 1 d U . .
F114 F -0.384(2) 0.003(2) 0.1509(11) 0.105(10) Uani 1 1 d U . .
F115 F -0.517(2) 0.0784(19) 0.0849(10) 0.097(10) Uani 1 1 d U . .
F116 F -0.636(2) 0.2921(18) 0.0769(7) 0.070(7) Uani 1 1 d U . .
O121 O -0.752(2) 0.405(2) 0.2249(8) 0.051(7) Uani 1 1 d . . .
C121 C -0.715(3) 0.304(3) 0.2350(11) 0.036(8) Uiso 1 1 d . . .
C122 C -0.654(3) 0.262(3) 0.2742(11) 0.034(8) Uiso 1 1 d . . .
C123 C -0.604(3) 0.160(3) 0.2819(12) 0.043(9) Uiso 1 1 d . . .
C124 C -0.620(5) 0.096(4) 0.2580(19) 0.094(17) Uiso 1 1 d . . .
C125 C -0.671(3) 0.128(3) 0.2193(13) 0.051(10) Uiso 1 1 d . . .
C126 C -0.718(3) 0.230(2) 0.2097(10) 0.029(8) Uiso 1 1 d . . .
F122 F -0.647(2) 0.3272(18) 0.3010(6) 0.076(8) Uani 1 1 d U . .
F123 F -0.561(2) 0.128(2) 0.3226(8) 0.080(8) Uani 1 1 d U . .
F124 F -0.569(2) -0.0097(17) 0.2677(10) 0.083(8) Uani 1 1 d U . .
F125 F -0.673(2) 0.0571(19) 0.1928(8) 0.075(7) Uani 1 1 d U . .
F126 F -0.7657(15) 0.2644(15) 0.1723(7) 0.047(5) Uani 1 1 d U . .
O131 O -0.9565(17) 0.6177(16) 0.1978(7) 0.033(5) Uiso 1 1 d . . .
C131 C -1.044(3) 0.618(3) 0.2166(12) 0.047(10) Uiso 1 1 d . . .
C132 C -1.132(3) 0.703(3) 0.2375(11) 0.040(9) Uiso 1 1 d . . .
C133 C -1.221(3) 0.708(3) 0.2581(13) 0.056(11) Uiso 1 1 d . . .
C134 C -1.237(3) 0.624(3) 0.2634(13) 0.052(10) Uiso 1 1 d . . .
C135 C -1.150(3) 0.531(3) 0.2451(11) 0.041(9) Uiso 1 1 d . . .
C136 C -1.064(4) 0.529(3) 0.2223(14) 0.059(11) Uiso 1 1 d . . .
F132 F -1.1200(16) 0.7964(15) 0.2341(8) 0.055(6) Uani 1 1 d U . .
F133 F -1.305(2) 0.800(2) 0.2766(12) 0.126(13) Uani 1 1 d U . .
F134 F -1.3287(19) 0.625(2) 0.2853(10) 0.092(9) Uani 1 1 d U . .
F135 F -1.167(2) 0.4457(19) 0.2488(9) 0.075(8) Uani 1 1 d U . .
F136 F -0.9819(15) 0.4423(14) 0.2038(7) 0.048(5) Uani 1 1 d U . .
O141 O -0.8265(18) 0.6284(17) 0.1147(7) 0.038(6) Uani 1 1 d . . .
C141 C -0.849(2) 0.662(2) 0.0720(9) 0.015(6) Uiso 1 1 d . . .
C142 C -0.878(3) 0.762(3) 0.0582(14) 0.059(11) Uiso 1 1 d . . .
C143 C -0.904(3) 0.793(3) 0.0146(13) 0.051(10) Uiso 1 1 d . . .
C144 C -0.922(3) 0.723(3) -0.0156(12) 0.046(10) Uiso 1 1 d . . .
C145 C -0.903(4) 0.636(3) 0.0001(14) 0.061(11) Uiso 1 1 d . . .
C146 C -0.866(3) 0.595(3) 0.0442(11) 0.040(9) Uiso 1 1 d . . .
F142 F -0.8617(15) 0.8225(16) 0.0848(6) 0.044(5) Uani 1 1 d U . .
F143 F -0.926(2) 0.894(2) 0.0003(7) 0.080(8) Uani 1 1 d U . .
F144 F -0.948(2) 0.760(3) -0.0557(7) 0.097(10) Uani 1 1 d U . .
F145 F -0.909(3) 0.564(2) -0.0269(8) 0.096(10) Uani 1 1 d U . .
F146 F -0.853(2) 0.5038(17) 0.0588(7) 0.060(6) Uani 1 1 d U . .
O311 O -0.824(2) 0.571(2) 0.3633(7) 0.059(8) Uani 1 1 d . . .
C311 C -0.896(3) 0.538(2) 0.3807(10) 0.029(8) Uiso 1 1 d . . .
C312 C -0.978(3) 0.546(3) 0.3608(11) 0.038(8) Uiso 1 1 d . . .
C313 C -1.057(3) 0.516(3) 0.3784(13) 0.052(10) Uiso 1 1 d . . .
C314 C -1.043(3) 0.464(3) 0.4207(14) 0.060(11) Uiso 1 1 d . . .
C315 C -0.951(3) 0.452(3) 0.4419(12) 0.042(9) Uiso 1 1 d . . .
C316 C -0.890(3) 0.490(3) 0.4244(11) 0.041(9) Uiso 1 1 d . . .
F312 F -0.995(2) 0.600(2) 0.3174(6) 0.078(8) Uani 1 1 d U . .
F313 F -1.132(2) 0.526(2) 0.3549(7) 0.073(7) Uani 1 1 d U . .
F314 F -1.1096(18) 0.4257(19) 0.4391(8) 0.070(7) Uani 1 1 d U . .
F315 F -0.945(2) 0.4034(16) 0.4841(7) 0.075(8) Uani 1 1 d U . .
F316 F -0.8108(17) 0.4786(15) 0.4484(6) 0.052(6) Uani 1 1 d U . .
O321 O -0.5453(19) 0.5137(17) 0.3423(7) 0.039(6) Uani 1 1 d . . .
C321 C -0.440(3) 0.456(2) 0.3532(10) 0.032(8) Uiso 1 1 d . . .
C322 C -0.355(3) 0.399(3) 0.3221(11) 0.035(8) Uiso 1 1 d . . .
C323 C -0.255(3) 0.339(3) 0.3368(12) 0.042(9) Uiso 1 1 d . . .
C324 C -0.242(4) 0.333(4) 0.3813(15) 0.071(13) Uiso 1 1 d . . .
C325 C -0.329(3) 0.381(3) 0.4151(13) 0.049(10) Uiso 1 1 d . . .
C326 C -0.417(3) 0.438(3) 0.3994(12) 0.039(9) Uiso 1 1 d . . .
F322 F -0.3684(17) 0.4094(18) 0.2770(7) 0.061(6) Uani 1 1 d U . .
F323 F -0.1694(19) 0.2799(19) 0.3023(8) 0.072(7) Uani 1 1 d U . .
F324 F -0.142(2) 0.263(2) 0.3928(11) 0.100(10) Uani 1 1 d U . .
F325 F -0.308(2) 0.370(2) 0.4555(8) 0.094(9) Uani 1 1 d U . .
F326 F -0.507(2) 0.495(2) 0.4304(7) 0.097(10) Uani 1 1 d U . .
O391 O -0.6195(17) 0.7195(16) 0.3666(7) 0.030(5) Uiso 1 1 d . . .
O331 O -0.8552(18) 0.7851(17) 0.3896(7) 0.037(6) Uiso 1 1 d . . .
C331 C -0.599(3) 0.777(3) 0.3904(11) 0.039(9) Uiso 1 1 d . . .
C332 C -0.532(3) 0.821(3) 0.3662(13) 0.049(10) Uiso 1 1 d . . .
C333 C -0.509(3) 0.884(3) 0.3893(12) 0.046(9) Uiso 1 1 d . . .
C334 C -0.535(3) 0.900(3) 0.4386(12) 0.044(9) Uiso 1 1 d . . .
C335 C -0.599(3) 0.865(3) 0.4586(14) 0.058(11) Uiso 1 1 d . . .
C336 C -0.629(3) 0.797(3) 0.4375(12) 0.043(9) Uiso 1 1 d . . .
F332 F -0.5062(19) 0.8063(17) 0.3219(6) 0.058(6) Uani 1 1 d U . .
F333 F -0.4430(17) 0.9211(17) 0.3654(8) 0.060(6) Uani 1 1 d U . .
F334 F -0.5098(19) 0.9574(19) 0.4579(8) 0.073(7) Uani 1 1 d U . .
F335 F -0.6330(19) 0.8771(19) 0.5031(6) 0.067(7) Uani 1 1 d U . .
F336 F -0.6875(17) 0.7549(19) 0.4582(6) 0.058(6) Uani 1 1 d U . .
C341 C -0.934(2) 0.836(2) 0.4258(9) 0.021(7) Uiso 1 1 d . . .
C342 C -1.008(3) 0.941(3) 0.4217(11) 0.035(8) Uiso 1 1 d . . .
C343 C -1.084(3) 1.004(3) 0.4554(12) 0.045(9) Uiso 1 1 d . . .
C344 C -1.087(3) 0.949(3) 0.4968(12) 0.044(9) Uiso 1 1 d . . .
C345 C -1.022(3) 0.847(2) 0.5031(10) 0.030(8) Uiso 1 1 d . . .
C346 C -0.942(3) 0.792(3) 0.4670(12) 0.046(9) Uiso 1 1 d . . .
F342 F -0.9956(17) 0.9870(16) 0.3809(7) 0.055(6) Uani 1 1 d U . .
F343 F -1.1452(18) 1.0957(15) 0.4500(7) 0.058(6) Uani 1 1 d U . .
F344 F -1.1594(17) 1.0063(18) 0.5317(6) 0.061(6) Uani 1 1 d U . .
F345 F -1.0281(16) 0.8045(16) 0.5438(6) 0.047(5) Uani 1 1 d U . .
F346 F -0.8782(16) 0.6917(16) 0.4732(5) 0.053(6) Uani 1 1 d U . .
O611 O -1.037(2) 0.9608(16) 0.1696(7) 0.046(7) Uani 1 1 d . . .
C611 C -1.101(3) 0.992(2) 0.1377(10) 0.031(8) Uiso 1 1 d . . .
C612 C -1.154(4) 1.105(3) 0.1247(14) 0.061(11) Uiso 1 1 d . . .
C613 C -1.216(3) 1.136(3) 0.0903(12) 0.048(10) Uiso 1 1 d . . .
C614 C -1.227(3) 1.061(3) 0.0652(12) 0.048(10) Uiso 1 1 d . . .
C615 C -1.181(3) 0.966(3) 0.0757(11) 0.040(9) Uiso 1 1 d . . .
C616 C -1.117(3) 0.933(3) 0.1143(12) 0.043(9) Uiso 1 1 d . . .
F612 F -1.1424(16) 1.1706(14) 0.1485(7) 0.047(5) Uani 1 1 d U . .
F613 F -1.2658(18) 1.235(2) 0.0790(7) 0.076(8) Uani 1 1 d U . .
F614 F -1.290(2) 1.097(2) 0.0314(8) 0.094(9) Uani 1 1 d U . .
F615 F -1.189(2) 0.889(2) 0.0536(8) 0.079(8) Uani 1 1 d U . .
F616 F -1.0676(17) 0.8247(17) 0.1244(6) 0.054(6) Uani 1 1 d U . .
O621 O -0.8431(15) 1.0140(16) 0.1605(6) 0.026(5) Uani 1 1 d . . .
C621 C -0.833(3) 1.077(3) 0.1267(11) 0.037(8) Uiso 1 1 d . . .
C622 C -0.756(3) 1.038(3) 0.0888(11) 0.036(8) Uiso 1 1 d . . .
C623 C -0.736(3) 1.096(3) 0.0542(11) 0.037(8) Uiso 1 1 d . . .
C624 C -0.801(3) 1.209(3) 0.0576(12) 0.048(10) Uiso 1 1 d . . .
C625 C -0.874(3) 1.245(3) 0.0923(12) 0.048(10) Uiso 1 1 d . . .
C626 C -0.894(3) 1.188(3) 0.1270(11) 0.039(9) Uiso 1 1 d . . .
F622 F -0.6967(16) 0.9314(16) 0.0885(7) 0.054(6) Uani 1 1 d U . .
F623 F -0.6601(19) 1.0514(19) 0.0199(7) 0.067(7) Uani 1 1 d U . .
F624 F -0.781(2) 1.265(2) 0.0227(7) 0.076(8) Uani 1 1 d U . .
F625 F -0.9330(15) 1.3525(16) 0.0954(7) 0.054(6) Uani 1 1 d U . .
F626 F -0.9744(15) 1.2358(15) 0.1619(6) 0.042(5) Uani 1 1 d U . .
O631 O -0.876(2) 1.0180(18) 0.2731(7) 0.044(6) Uani 1 1 d . . .
C631 C -0.864(3) 1.089(3) 0.3000(10) 0.032(8) Uiso 1 1 d . . .
C632 C -0.817(3) 1.059(2) 0.3370(10) 0.030(8) Uiso 1 1 d . . .
C633 C -0.793(2) 1.122(2) 0.3620(9) 0.018(6) Uiso 1 1 d . . .
C634 C -0.836(3) 1.218(3) 0.3504(13) 0.051(10) Uiso 1 1 d . . .
C635 C -0.885(3) 1.256(3) 0.3116(10) 0.031(8) Uiso 1 1 d . . .
C636 C -0.911(2) 1.196(2) 0.2902(9) 0.023(7) Uiso 1 1 d . . .
F632 F -0.7750(17) 0.9581(13) 0.3491(6) 0.046(5) Uani 1 1 d U . .
F633 F -0.7373(15) 1.0823(16) 0.3981(6) 0.047(5) Uani 1 1 d U . .
F634 F -0.815(2) 1.2830(17) 0.3752(8) 0.067(7) Uani 1 1 d U . .
F635 F -0.929(2) 1.3585(16) 0.3014(7) 0.071(7) Uani 1 1 d U . .
F636 F -0.9641(17) 1.2338(17) 0.2514(6) 0.055(6) Uani 1 1 d U . .
O641 O -1.0456(16) 0.9570(15) 0.2722(6) 0.026(5) Uiso 1 1 d . . .
C641 C -1.137(3) 0.999(3) 0.2992(12) 0.042(9) Uiso 1 1 d . . .
C642 C -1.227(4) 1.088(4) 0.2928(15) 0.067(12) Uiso 1 1 d . . .
C643 C -1.326(3) 1.127(3) 0.3211(11) 0.040(9) Uiso 1 1 d . . .
C644 C -1.331(3) 1.074(3) 0.3601(12) 0.046(9) Uiso 1 1 d . . .
C645 C -1.250(3) 0.977(3) 0.3675(14) 0.060(11) Uiso 1 1 d . . .
C646 C -1.155(3) 0.936(3) 0.3368(12) 0.042(9) Uiso 1 1 d . . .
F642 F -1.2189(15) 1.1486(16) 0.2544(8) 0.065(7) Uani 1 1 d U . .
F643 F -1.405(2) 1.225(2) 0.3125(10) 0.095(9) Uani 1 1 d U . .
F644 F -1.4237(18) 1.112(2) 0.3884(8) 0.084(9) Uani 1 1 d U . .
F645 F -1.255(2) 0.923(2) 0.4035(7) 0.095(10) Uani 1 1 d U . .
F646 F -1.074(2) 0.850(2) 0.3463(8) 0.074(7) Uani 1 1 d U . .
O911 O -0.5237(17) 0.6820(16) 0.1919(7) 0.033(5) Uiso 1 1 d . . .
C911 C -0.419(3) 0.660(3) 0.1733(11) 0.040(9) Uiso 1 1 d . . .
C912 C -0.336(3) 0.558(3) 0.1659(11) 0.039(9) Uiso 1 1 d . . .
C913 C -0.233(3) 0.535(3) 0.1456(12) 0.049(10) Uiso 1 1 d . . .
C914 C -0.202(3) 0.610(3) 0.1330(13) 0.053(10) Uiso 1 1 d . . .
C915 C -0.286(3) 0.710(3) 0.1421(13) 0.054(10) Uiso 1 1 d . . .
C916 C -0.393(3) 0.744(3) 0.1617(11) 0.036(8) Uiso 1 1 d . . .
F912 F -0.3655(14) 0.4794(17) 0.1766(8) 0.060(6) Uani 1 1 d U . .
F913 F -0.1597(17) 0.4369(19) 0.1390(9) 0.076(8) Uani 1 1 d U . .
F914 F -0.1120(18) 0.5933(19) 0.1147(9) 0.076(8) Uani 1 1 d U . .
F915 F -0.264(2) 0.791(2) 0.1318(12) 0.121(13) Uani 1 1 d U . .
F916 F -0.4639(18) 0.8368(17) 0.1685(10) 0.079(8) Uani 1 1 d U . .
C11 C -0.462(2) 0.6788(17) 0.0463(10) 0.065(12) Uiso 1 1 d GD . .
C12 C -0.5600(18) 0.6771(19) 0.0500(10) 0.074(13) Uiso 1 1 d GD . .
H12A H -0.6235 0.7387 0.0481 0.089 Uiso 1 1 calc R . .
C13 C -0.563(2) 0.583(2) 0.0565(10) 0.101(18) Uiso 1 1 d GD . .
H13A H -0.6293 0.5821 0.0590 0.121 Uiso 1 1 calc R . .
C14 C -0.468(3) 0.4912(18) 0.0593(10) 0.066(12) Uiso 1 1 d GD . .
H14A H -0.4708 0.4284 0.0637 0.079 Uiso 1 1 calc R . .
C15 C -0.370(2) 0.4929(17) 0.0555(10) 0.084(15) Uiso 1 1 d GD . .
H15A H -0.3065 0.4313 0.0574 0.100 Uiso 1 1 calc R . .
C16 C -0.3666(18) 0.587(2) 0.0490(10) 0.080(14) Uiso 1 1 d GD . .
H16A H -0.3008 0.5878 0.0465 0.096 Uiso 1 1 calc R . .
C17 C -0.452(4) 0.778(3) 0.0358(16) 0.085(15) Uiso 1 1 d D . .
H17A H -0.5227 0.8354 0.0344 0.127 Uiso 1 1 calc R . .
H17B H -0.4083 0.7709 0.0069 0.127 Uiso 1 1 calc R . .
H17C H -0.4191 0.7899 0.0595 0.127 Uiso 1 1 calc R . .
C21 C -0.306(2) 0.759(2) 0.4948(10) 0.078(14) Uiso 1 1 d GD . .
C22 C -0.291(3) 0.703(3) 0.4560(9) 0.091(16) Uiso 1 1 d GD . .
H22A H -0.2475 0.7064 0.4299 0.109 Uiso 1 1 calc R . .
C23 C -0.341(3) 0.641(3) 0.4562(10) 0.12(2) Uiso 1 1 d GD . .
H23A H -0.3316 0.6027 0.4303 0.143 Uiso 1 1 calc R . .
C24 C -0.406(3) 0.635(3) 0.4953(13) 0.106(19) Uiso 1 1 d GD . .
H24A H -0.4402 0.5933 0.4955 0.127 Uiso 1 1 calc R . .
C25 C -0.421(3) 0.691(3) 0.5341(10) 0.12(2) Uiso 1 1 d GD . .
H25A H -0.4645 0.6875 0.5602 0.148 Uiso 1 1 calc R . .
C26 C -0.371(3) 0.753(2) 0.5338(9) 0.076(14) Uiso 1 1 d GD . .
H26A H -0.3803 0.7912 0.5598 0.091 Uiso 1 1 calc R . .
C27 C -0.244(4) 0.819(4) 0.4982(16) 0.091(16) Uiso 1 1 d D . .
H27A H -0.2621 0.8493 0.5281 0.137 Uiso 1 1 calc R . .
H27B H -0.2622 0.8729 0.4754 0.137 Uiso 1 1 calc R . .
H27C H -0.1674 0.7727 0.4932 0.137 Uiso 1 1 calc R . .

loop_
_atom_site_aniso_label
_atom_site_aniso_U_11
_atom_site_aniso_U_22
_atom_site_aniso_U_33
_atom_site_aniso_U_23
_atom_site_aniso_U_13
_atom_site_aniso_U_12
Bi1 0.0347(8) 0.0352(8) 0.0254(7) 0.0005(5) -0.0062(5) -0.0213(6)
Bi2 0.0241(7) 0.0310(8) 0.0238(6) 0.0027(5) -0.0022(5) -0.0150(6)
Bi3 0.0321(8) 0.0381(8) 0.0199(6) 0.0028(5) -0.0050(5) -0.0156(6)
Bi4 0.0217(7) 0.0321(8) 0.0241(6) 0.0038(5) -0.0043(5) -0.0140(6)
Bi5 0.0222(7) 0.0304(7) 0.0214(6) -0.0015(5) 0.0010(5) -0.0118(6)
Bi6 0.0215(7) 0.0297(8) 0.0298(7) 0.0040(5) -0.0034(5) -0.0096(6)
Bi7 0.0246(7) 0.0318(8) 0.0216(6) -0.0022(5) 0.0004(5) -0.0138(6)
Bi8 0.0211(7) 0.0347(8) 0.0243(6) 0.0001(5) -0.0029(5) -0.0142(6)
Bi9 0.0238(7) 0.0325(8) 0.0246(6) 0.0013(5) 0.0000(5) -0.0168(6)
F112 0.11(2) 0.077(18) 0.065(16) -0.001(13) -0.035(15) -0.044(17)
F113 0.029(13) 0.086(19) 0.12(2) 0.044(16) -0.023(13) -0.007(13)
F114 0.065(19) 0.052(17) 0.17(3) -0.007(17) 0.028(18) -0.015(15)
F115 0.11(2) 0.057(17) 0.13(2) -0.062(16) -0.005(18) -0.036(16)
F116 0.082(18) 0.063(16) 0.044(13) -0.031(11) -0.003(12) -0.015(14)
O121 0.074(19) 0.08(2) 0.042(14) 0.030(13) -0.031(13) -0.069(17)
F122 0.12(2) 0.079(17) 0.023(11) 0.016(11) -0.038(12) -0.033(16)
F123 0.09(2) 0.085(19) 0.061(15) 0.040(13) -0.037(14) -0.040(16)
F124 0.09(2) 0.038(14) 0.13(2) 0.038(14) -0.053(17) -0.030(14)
F125 0.09(2) 0.079(18) 0.070(16) -0.003(13) -0.032(14) -0.048(16)
F126 0.037(12) 0.056(14) 0.057(13) -0.015(10) -0.004(10) -0.028(11)
F132 0.031(12) 0.035(12) 0.085(16) -0.008(11) 0.003(11) -0.007(10)
F133 0.061(19) 0.08(2) 0.21(3) -0.04(2) 0.09(2) -0.036(17)
F134 0.050(15) 0.082(19) 0.15(2) -0.011(17) 0.047(16) -0.053(15)
F135 0.078(18) 0.074(17) 0.101(19) 0.022(14) 0.004(14) -0.064(16)
F136 0.030(12) 0.020(11) 0.084(15) -0.008(10) -0.011(10) -0.002(9)
O141 0.046(15) 0.041(15) 0.041(13) 0.006(11) -0.016(11) -0.029(13)
F142 0.044(13) 0.059(13) 0.027(10) 0.001(9) 0.004(9) -0.025(11)
F143 0.086(19) 0.092(19) 0.058(14) 0.058(13) -0.014(13) -0.045(16)
F144 0.10(2) 0.17(3) 0.039(13) 0.025(15) -0.044(14) -0.07(2)
F145 0.18(3) 0.11(2) 0.051(14) 0.032(14) -0.059(17) -0.10(2)
F146 0.098(19) 0.064(15) 0.046(12) -0.010(11) -0.011(12) -0.060(15)
O311 0.09(2) 0.12(2) 0.023(12) 0.024(13) -0.018(13) -0.10(2)
F312 0.098(19) 0.15(2) 0.022(11) 0.024(13) -0.032(12) -0.081(19)
F313 0.076(17) 0.13(2) 0.058(14) 0.014(14) -0.014(12) -0.088(18)
F314 0.058(16) 0.093(19) 0.072(16) -0.002(13) 0.028(12) -0.055(15)
F315 0.14(2) 0.044(14) 0.045(13) 0.024(10) -0.002(14) -0.050(15)
F316 0.058(14) 0.045(13) 0.046(12) 0.012(10) -0.038(11) -0.012(11)
O321 0.045(15) 0.033(14) 0.046(14) 0.014(11) -0.017(11) -0.022(12)
F322 0.045(14) 0.076(16) 0.054(13) 0.009(11) -0.011(11) -0.022(12)
F323 0.052(15) 0.072(17) 0.084(17) 0.009(13) -0.018(13) -0.021(14)
F324 0.073(19) 0.08(2) 0.15(3) 0.056(18) -0.052(18) -0.037(16)
F325 0.09(2) 0.14(2) 0.051(14) 0.053(15) -0.057(14) -0.046(18)
F326 0.10(2) 0.15(3) 0.036(13) 0.033(15) -0.056(14) -0.041(19)
F332 0.084(17) 0.082(17) 0.043(12) -0.003(11) 0.009(11) -0.072(15)
F333 0.051(14) 0.056(15) 0.094(17) -0.010(12) -0.022(12) -0.037(12)
F334 0.071(17) 0.091(18) 0.081(16) -0.034(13) -0.032(13) -0.047(15)
F335 0.083(18) 0.087(18) 0.027(11) -0.022(11) -0.007(11) -0.034(15)
F336 0.059(15) 0.107(19) 0.018(10) -0.013(10) 0.007(9) -0.049(14)
F342 0.053(14) 0.048(13) 0.048(12) 0.006(10) 0.002(10) -0.015(11)
F343 0.057(15) 0.027(12) 0.058(13) -0.007(10) -0.006(11) 0.008(11)
F344 0.057(15) 0.083(17) 0.034(11) -0.021(11) 0.026(10) -0.033(13)
F345 0.046(13) 0.067(14) 0.020(9) 0.011(9) -0.003(8) -0.019(11)
F346 0.046(13) 0.069(15) 0.015(9) 0.009(9) 0.006(8) -0.008(11)
O611 0.08(2) 0.024(13) 0.038(14) 0.015(10) -0.023(13) -0.025(14)
F612 0.051(13) 0.021(11) 0.063(13) 0.012(9) -0.028(11) -0.007(10)
F613 0.048(15) 0.090(19) 0.046(13) -0.002(12) -0.006(11) 0.003(14)
F614 0.13(2) 0.12(2) 0.057(15) 0.037(15) -0.058(16) -0.07(2)
F615 0.10(2) 0.10(2) 0.073(16) 0.034(14) -0.051(15) -0.067(17)
F616 0.055(14) 0.068(15) 0.042(12) 0.011(10) -0.020(10) -0.031(12)
O621 0.016(11) 0.043(14) 0.024(11) 0.018(9) -0.012(9) -0.018(11)
F622 0.035(12) 0.047(14) 0.072(14) -0.023(11) 0.025(10) -0.017(11)
F623 0.065(16) 0.084(17) 0.040(12) -0.009(11) 0.018(11) -0.031(14)
F624 0.095(19) 0.13(2) 0.040(12) 0.040(13) -0.013(12) -0.086(18)
F625 0.029(12) 0.053(14) 0.071(14) 0.003(11) 0.004(10) -0.016(11)
F626 0.031(11) 0.054(13) 0.034(11) 0.009(9) 0.001(9) -0.015(10)
O631 0.055(17) 0.049(16) 0.033(13) -0.005(11) 0.003(11) -0.031(14)
F632 0.071(15) 0.017(10) 0.041(11) 0.004(8) -0.029(10) -0.007(10)
F633 0.034(12) 0.063(14) 0.038(11) -0.032(10) -0.003(9) -0.014(11)
F634 0.087(18) 0.064(16) 0.072(15) -0.012(12) -0.041(13) -0.042(14)
F635 0.12(2) 0.028(13) 0.056(14) -0.001(10) -0.021(14) -0.022(13)
F636 0.060(15) 0.077(16) 0.043(12) 0.015(11) -0.025(10) -0.041(13)
F642 0.022(12) 0.039(13) 0.117(19) 0.016(12) 0.006(12) -0.006(10)
F643 0.048(16) 0.09(2) 0.12(2) -0.011(17) 0.020(15) -0.020(16)
F644 0.037(14) 0.11(2) 0.082(17) -0.059(16) 0.047(13) -0.026(15)
F645 0.076(18) 0.17(3) 0.039(13) 0.045(15) 0.007(12) -0.067(19)
F646 0.065(16) 0.090(18) 0.067(15) 0.044(13) -0.012(12) -0.040(15)
F912 0.012(11) 0.063(15) 0.088(16) 0.007(12) -0.003(10) -0.004(11)
F913 0.022(12) 0.076(18) 0.096(18) -0.015(14) -0.003(12) 0.006(12)
F914 0.034(13) 0.088(19) 0.098(18) 0.000(14) 0.028(12) -0.032(13)
F915 0.041(16) 0.09(2) 0.20(3) 0.03(2) 0.034(18) -0.024(16)
F916 0.041(14) 0.033(14) 0.15(2) 0.013(14) 0.007(14) -0.011(12)

loop_
_atom_type_symbol
_atom_type_description
_atom_type_scat_dispersion_real
_atom_type_scat_dispersion_imag
_atom_type_scat_source
C C 0.0033 0.0016 'International Tables Vol C Tables 4.2.6.8 and 6.1.1.4'
H H 0.0000 0.0000 'International Tables Vol C Tables 4.2.6.8 and 6.1.1.4'
O O 0.0106 0.0060 'International Tables Vol C Tables 4.2.6.8 and 6.1.1.4'
F F 0.0171 0.0103 'International Tables Vol C Tables 4.2.6.8 and 6.1.1.4'
Bi Bi -4.1077 10.2566 'International Tables Vol C Tables 4.2.6.8 and 6.1.1.4'

loop_
_geom_angle_atom_site_label_1
_geom_angle_atom_site_label_2
_geom_angle_atom_site_label_3
_geom_angle
_geom_angle_site_symmetry_1
_geom_angle_site_symmetry_3
_geom_angle_publ_flag
O4 Bi1 O121 73.0(7) . . ?
O4 Bi1 O111 75.7(8) . . ?
O121 Bi1 O111 85.1(9) . . ?
O4 Bi1 O141 69.5(7) . . ?
O121 Bi1 O141 142.5(8) . . ?
O111 Bi1 O141 86.5(8) . . ?
O4 Bi1 O131 68.7(7) . . ?
O121 Bi1 O131 89.4(9) . . ?
O111 Bi1 O131 144.0(8) . . ?
O141 Bi1 O131 76.6(8) . . ?
O4 Bi1 Bi4 36.7(5) . . ?
O121 Bi1 Bi4 100.1(7) . . ?
O111 Bi1 Bi4 102.1(6) . . ?
O141 Bi1 Bi4 46.5(5) . . ?
O131 Bi1 Bi4 44.0(5) . . ?
O1 Bi2 O2 74.1(7) . . ?
O1 Bi2 O5 97.4(6) . . ?
O2 Bi2 O5 73.0(7) . . ?
O1 Bi2 O4 72.1(6) . . ?
O2 Bi2 O4 125.6(6) . . ?
O5 Bi2 O4 70.5(6) . . ?
O1 Bi2 O311 97.8(8) . . ?
O2 Bi2 O311 61.5(7) . . ?
O5 Bi2 O311 125.3(7) . . ?
O4 Bi2 O311 163.0(7) . . ?
O1 Bi2 Bi8 87.2(4) . . ?
O2 Bi2 Bi8 37.0(5) . . ?
O5 Bi2 Bi8 36.1(4) . . ?
O4 Bi2 Bi8 100.0(4) . . ?
O311 Bi2 Bi8 92.9(5) . . ?
O1 Bi2 Bi4 33.4(4) . . ?
O2 Bi2 Bi4 100.0(5) . . ?
O5 Bi2 Bi4 85.2(4) . . ?
O4 Bi2 Bi4 38.7(4) . . ?
O311 Bi2 Bi4 129.4(7) . . ?
Bi8 Bi2 Bi4 95.47(4) . . ?
O1 Bi2 Bi7 84.5(4) . . ?
O2 Bi2 Bi7 98.2(5) . . ?
O5 Bi2 Bi7 32.8(4) . . ?
O4 Bi2 Bi7 37.7(4) . . ?
O311 Bi2 Bi7 157.6(5) . . ?
Bi8 Bi2 Bi7 64.85(4) . . ?
Bi4 Bi2 Bi7 59.73(4) . . ?
O2 Bi3 O331 77.1(8) . . ?
O2 Bi3 O311 68.8(7) . . ?
O331 Bi3 O311 87.8(10) . . ?
O2 Bi3 O391 71.9(7) . . ?
O331 Bi3 O391 82.2(8) . . ?
O311 Bi3 O391 140.7(7) . . ?
O2 Bi3 O321 67.4(7) . . ?
O331 Bi3 O321 139.6(7) . . ?
O311 Bi3 O321 96.6(9) . . ?
O391 Bi3 O321 69.1(7) . . ?
O2 Bi3 Bi8 37.1(5) . . ?
O331 Bi3 Bi8 97.2(6) . . ?
O311 Bi3 Bi8 100.3(5) . . ?
O391 Bi3 Bi8 44.3(5) . . ?
O321 Bi3 Bi8 42.4(5) . . ?
O1 Bi4 O6 94.6(6) . . ?
O1 Bi4 O4 75.2(6) . . ?
O6 Bi4 O4 71.8(6) . . ?
O1 Bi4 O3 69.1(6) . . ?
O6 Bi4 O3 67.7(6) . . ?
O4 Bi4 O3 122.3(6) . . ?
O1 Bi4 O131 83.8(6) . . ?
O6 Bi4 O131 133.4(7) . . ?
O4 Bi4 O131 62.8(6) . . ?
O3 Bi4 O131 148.1(6) . . ?
O1 Bi4 O141 134.9(6) . . ?
O6 Bi4 O141 81.7(6) . . ?
O4 Bi4 O141 60.9(6) . . ?
O3 Bi4 O141 143.7(6) . . ?
O131 Bi4 O141 68.1(7) . . ?
O1 Bi4 Bi1 96.8(4) . . ?
O6 Bi4 Bi1 94.2(5) . . ?
O4 Bi4 Bi1 33.0(4) . . ?
O3 Bi4 Bi1 155.2(4) . . ?
O131 Bi4 Bi1 40.5(5) . . ?
O141 Bi4 Bi1 39.5(5) . . ?
O1 Bi4 Bi7 84.9(4) . . ?
O6 Bi4 Bi7 34.5(4) . . ?
O4 Bi4 Bi7 37.2(4) . . ?
O3 Bi4 Bi7 94.9(5) . . ?
O131 Bi4 Bi7 99.4(5) . . ?
O141 Bi4 Bi7 66.8(5) . . ?
Bi1 Bi4 Bi7 62.66(4) . . ?
O1 Bi4 Bi2 33.4(4) . . ?
O6 Bi4 Bi2 84.5(4) . . ?
O4 Bi4 Bi2 41.8(4) . . ?
O3 Bi4 Bi2 94.5(4) . . ?
O131 Bi4 Bi2 68.9(5) . . ?
O141 Bi4 Bi2 101.8(5) . . ?
Bi1 Bi4 Bi2 65.94(4) . . ?
Bi7 Bi4 Bi2 60.19(4) . . ?
O1 Bi4 Bi9 81.2(4) . . ?
O6 Bi4 Bi9 31.7(4) . . ?
O4 Bi4 Bi9 95.9(4) . . ?
O3 Bi4 Bi9 36.1(4) . . ?
O131 Bi4 Bi9 156.6(5) . . ?
O141 Bi4 Bi9 111.5(5) . . ?
Bi1 Bi4 Bi9 124.16(5) . . ?
Bi7 Bi4 Bi9 61.57(4) . . ?
Bi2 Bi4 Bi9 88.90(4) . . ?
O7 Bi5 O1 93.0(7) . . ?
O7 Bi5 O3 72.2(7) . . ?
O1 Bi5 O3 71.9(6) . . ?
O7 Bi5 O631 79.8(7) . . ?
O1 Bi5 O631 134.2(6) . . ?
O3 Bi5 O631 62.8(7) . . ?
O7 Bi5 O641 134.4(6) . . ?
O1 Bi5 O641 83.3(6) . . ?
O3 Bi5 O641 63.5(6) . . ?
O631 Bi5 O641 71.5(7) . . ?
O7 Bi5 O2 68.9(7) . . ?
O1 Bi5 O2 67.5(6) . . ?
O3 Bi5 O2 120.8(6) . . ?
O631 Bi5 O2 143.5(7) . . ?
O641 Bi5 O2 144.8(6) . . ?
O7 Bi5 Bi9 34.4(5) . . ?
O1 Bi5 Bi9 84.7(4) . . ?
O3 Bi5 Bi9 38.1(5) . . ?
O631 Bi5 Bi9 64.0(5) . . ?
O641 Bi5 Bi9 100.3(4) . . ?
O2 Bi5 Bi9 96.3(4) . . ?
O7 Bi5 Bi6 95.5(5) . . ?
O1 Bi5 Bi6 94.8(4) . . ?
O3 Bi5 Bi6 34.1(5) . . ?
O631 Bi5 Bi6 42.2(5) . . ?
O641 Bi5 Bi6 40.2(4) . . ?
O2 Bi5 Bi6 154.8(4) . . ?
Bi9 Bi5 Bi6 63.13(4) . . ?
O3 Bi6 O611 76.9(8) . . ?
O3 Bi6 O621 69.1(7) . . ?
O611 Bi6 O621 88.2(8) . . ?
O3 Bi6 O641 69.0(7) . . ?
O611 Bi6 O641 82.5(7) . . ?
O621 Bi6 O641 138.1(7) . . ?
O3 Bi6 O631 65.8(7) . . ?
O611 Bi6 O631 141.3(8) . . ?
O621 Bi6 O631 87.7(7) . . ?
O641 Bi6 O631 75.4(7) . . ?
O3 Bi6 Bi5 37.0(5) . . ?
O611 Bi6 Bi5 99.7(5) . . ?
O621 Bi6 Bi5 98.6(4) . . ?
O641 Bi6 Bi5 44.1(5) . . ?
O631 Bi6 Bi5 43.3(5) . . ?
O5 Bi7 O6 97.0(7) . . ?
O5 Bi7 O4 76.1(6) . . ?
O6 Bi7 O4 73.5(6) . . ?
O5 Bi7 O911 75.3(7) . . ?
O6 Bi7 O911 72.2(7) . . ?
O4 Bi7 O911 131.5(7) . . ?
O5 Bi7 O111 110.2(7) . . ?
O6 Bi7 O111 121.2(7) . . ?
O4 Bi7 O111 64.7(7) . . ?
O911 Bi7 O111 163.4(7) . . ?
O5 Bi7 Bi4 86.9(5) . . ?
O6 Bi7 Bi4 35.5(5) . . ?
O4 Bi7 Bi4 38.0(4) . . ?
O911 Bi7 Bi4 102.3(5) . . ?
O111 Bi7 Bi4 93.8(5) . . ?
O5 Bi7 Bi2 34.5(5) . . ?
O6 Bi7 Bi2 85.1(4) . . ?
O4 Bi7 Bi2 41.6(4) . . ?
O911 Bi7 Bi2 102.2(5) . . ?
O111 Bi7 Bi2 89.4(5) . . ?
Bi4 Bi7 Bi2 60.08(4) . . ?
O5 Bi8 O2 73.5(7) . . ?
O5 Bi8 O7 90.2(7) . . ?
O2 Bi8 O7 73.3(7) . . ?
O5 Bi8 O321 86.1(7) . . ?
O2 Bi8 O321 69.1(7) . . ?
O7 Bi8 O321 141.7(7) . . ?
O5 Bi8 O391 140.3(7) . . ?
O2 Bi8 O391 68.6(7) . . ?
O7 Bi8 O391 90.1(6) . . ?
O321 Bi8 O391 69.8(7) . . ?
O5 Bi8 Bi3 98.8(5) . . ?
O2 Bi8 Bi3 35.6(5) . . ?
O7 Bi8 Bi3 97.6(5) . . ?
O321 Bi8 Bi3 45.8(6) . . ?
O391 Bi8 Bi3 41.9(5) . . ?
O5 Bi8 Bi2 36.7(5) . . ?
O2 Bi8 Bi2 36.9(5) . . ?
O7 Bi8 Bi2 82.1(5) . . ?
O321 Bi8 Bi2 72.3(5) . . ?
O391 Bi8 Bi2 104.2(5) . . ?
Bi3 Bi8 Bi2 64.70(4) . . ?
O7 Bi9 O6 95.9(7) . . ?
O7 Bi9 O3 74.5(7) . . ?
O6 Bi9 O3 74.2(7) . . ?
O7 Bi9 O621 128.6(7) . . ?
O6 Bi9 O621 100.9(6) . . ?
O3 Bi9 O621 64.3(6) . . ?
O7 Bi9 O911 75.6(7) . . ?
O6 Bi9 O911 70.4(7) . . ?
O3 Bi9 O911 130.3(7) . . ?
O621 Bi9 O911 155.6(6) . . ?
O7 Bi9 Bi5 35.2(5) . . ?
O6 Bi9 Bi5 88.0(5) . . ?
O3 Bi9 Bi5 39.6(5) . . ?
O621 Bi9 Bi5 97.1(4) . . ?
O911 Bi9 Bi5 105.1(5) . . ?
O7 Bi9 Bi4 85.0(5) . . ?
O6 Bi9 Bi4 33.6(5) . . ?
O3 Bi9 Bi4 40.6(5) . . ?
O621 Bi9 Bi4 83.2(4) . . ?
O911 Bi9 Bi4 98.2(5) . . ?
Bi5 Bi9 Bi4 62.10(4) . . ?
Bi4 O1 Bi2 113.2(7) . . ?
Bi4 O1 Bi5 116.3(7) . . ?
Bi2 O1 Bi5 116.6(7) . . ?
Bi3 O2 Bi2 120.1(9) . . ?
Bi3 O2 Bi8 107.3(8) . . ?
Bi2 O2 Bi8 106.1(8) . . ?
Bi3 O2 Bi5 117.5(8) . . ?
Bi2 O2 Bi5 101.7(7) . . ?
Bi8 O2 Bi5 102.2(7) . . ?
Bi6 O3 Bi9 117.8(8) . . ?
Bi6 O3 Bi5 108.9(8) . . ?
Bi9 O3 Bi5 102.3(7) . . ?
Bi6 O3 Bi4 119.8(8) . . ?
Bi9 O3 Bi4 103.3(7) . . ?
Bi5 O3 Bi4 102.6(7) . . ?
Bi1 O4 Bi7 119.1(8) . . ?
Bi1 O4 Bi4 110.3(7) . . ?
Bi7 O4 Bi4 104.8(7) . . ?
Bi1 O4 Bi2 119.8(7) . . ?
Bi7 O4 Bi2 100.7(6) . . ?
Bi4 O4 Bi2 99.4(6) . . ?
Bi7 O5 Bi8 125.9(8) . . ?
Bi7 O5 Bi2 112.6(8) . . ?
Bi8 O5 Bi2 107.2(7) . . ?
Bi9 O6 Bi7 120.2(8) . . ?
Bi9 O6 Bi4 114.7(8) . . ?
Bi7 O6 Bi4 109.9(7) . . ?
Bi9 O7 Bi5 110.4(8) . . ?
Bi9 O7 Bi8 125.5(9) . . ?
Bi5 O7 Bi8 114.6(8) . . ?
C111 O111 Bi1 119(2) . . ?
C111 O111 Bi7 129(2) . . ?
Bi1 O111 Bi7 98.3(9) . . ?
O111 C111 C112 121(3) . . ?
O111 C111 C116 122(3) . . ?
C112 C111 C116 117(3) . . ?
F112 C112 C113 121(3) . . ?
F112 C112 C111 118(3) . . ?
C113 C112 C111 120(3) . . ?
C112 C113 C114 121(4) . . ?
C112 C113 F113 119(4) . . ?
C114 C113 F113 120(4) . . ?
C115 C114 F114 124(5) . . ?
C115 C114 C113 120(5) . . ?
F114 C114 C113 116(4) . . ?
C114 C115 F115 118(4) . . ?
C114 C115 C116 123(5) . . ?
F115 C115 C116 118(4) . . ?
F116 C116 C115 126(4) . . ?
F116 C116 C111 116(3) . . ?
C115 C116 C111 118(4) . . ?
C121 O121 Bi1 127(2) . . ?
O121 C121 C126 127(3) . . ?
O121 C121 C122 119(3) . . ?
C126 C121 C122 114(3) . . ?
F122 C122 C123 120(3) . . ?
F122 C122 C121 119(3) . . ?
C123 C122 C121 120(3) . . ?
C124 C123 C122 120(4) . . ?
C124 C123 F123 120(4) . . ?
C122 C123 F123 117(3) . . ?
C123 C124 C125 122(5) . . ?
C123 C124 F124 119(5) . . ?
C125 C124 F124 118(5) . . ?
C126 C125 F125 123(3) . . ?
C126 C125 C124 118(4) . . ?
F125 C125 C124 120(4) . . ?
F126 C126 C125 120(3) . . ?
F126 C126 C121 115(3) . . ?
C125 C126 C121 125(3) . . ?
C131 O131 Bi1 129(2) . . ?
C131 O131 Bi4 135(2) . . ?
Bi1 O131 Bi4 95.5(7) . . ?
O131 C131 C132 125(3) . . ?
O131 C131 C136 126(4) . . ?
C132 C131 C136 109(3) . . ?
C133 C132 C131 129(4) . . ?
C133 C132 F132 118(3) . . ?
C131 C132 F132 113(3) . . ?
C132 C133 C134 121(4) . . ?
C132 C133 F133 123(4) . . ?
C134 C133 F133 116(4) . . ?
C133 C134 F134 124(4) . . ?
C133 C134 C135 116(4) . . ?
F134 C134 C135 120(3) . . ?
C136 C135 F135 123(4) . . ?
C136 C135 C134 121(4) . . ?
F135 C135 C134 116(3) . . ?
C135 C136 F136 122(4) . . ?
C135 C136 C131 124(4) . . ?
F136 C136 C131 114(4) . . ?
C141 O141 Bi1 136.3(17) . . ?
C141 O141 Bi4 124.8(17) . . ?
Bi1 O141 Bi4 94.0(7) . . ?
O141 C141 C142 123(3) . . ?
O141 C141 C146 116(2) . . ?
C142 C141 C146 120(3) . . ?
F142 C142 C143 121(4) . . ?
F142 C142 C141 118(3) . . ?
C143 C142 C141 120(4) . . ?
C142 C143 F143 119(3) . . ?
C142 C143 C144 121(4) . . ?
F143 C143 C144 120(3) . . ?
C145 C144 F144 128(4) . . ?
C145 C144 C143 116(4) . . ?
F144 C144 C143 115(3) . . ?
C144 C145 F145 120(4) . . ?
C144 C145 C146 126(4) . . ?
F145 C145 C146 114(3) . . ?
F146 C146 C141 121(3) . . ?
F146 C146 C145 122(3) . . ?
C141 C146 C145 117(3) . . ?
C311 O311 Bi3 137.1(19) . . ?
C311 O311 Bi2 120.6(18) . . ?
Bi3 O311 Bi2 102.1(8) . . ?
C312 C311 O311 127(3) . . ?
C312 C311 C316 113(3) . . ?
O311 C311 C316 121(3) . . ?
C311 C312 C313 128(3) . . ?
C311 C312 F312 117(3) . . ?
C313 C312 F312 115(3) . . ?
F313 C313 C312 122(3) . . ?
F313 C313 C314 122(4) . . ?
C312 C313 C314 116(4) . . ?
F314 C314 C313 121(4) . . ?
F314 C314 C315 123(4) . . ?
C313 C314 C315 116(4) . . ?
C316 C315 F315 125(3) . . ?
C316 C315 C314 122(3) . . ?
F315 C315 C314 113(3) . . ?
C315 C316 F316 117(3) . . ?
C315 C316 C311 125(3) . . ?
F316 C316 C311 119(3) . . ?
C321 O321 Bi8 114.7(18) . . ?
C321 O321 Bi3 131.5(18) . . ?
Bi8 O321 Bi3 91.8(7) . . ?
C322 C321 O321 123(3) . . ?
C322 C321 C326 114(3) . . ?
O321 C321 C326 122(3) . . ?
C321 C322 F322 119(3) . . ?
C321 C322 C323 119(3) . . ?
F322 C322 C323 122(3) . . ?
C324 C323 C322 121(4) . . ?
C324 C323 F323 123(3) . . ?
C322 C323 F323 116(3) . . ?
C323 C324 F324 117(4) . . ?
C323 C324 C325 122(4) . . ?
F324 C324 C325 120(4) . . ?
F325 C325 C326 129(4) . . ?
F325 C325 C324 117(4) . . ?
C326 C325 C324 113(4) . . ?
C325 C326 F326 118(3) . . ?
C325 C326 C321 130(4) . . ?
F326 C326 C321 112(3) . . ?
C331 O391 Bi3 128(2) . . ?
C331 O391 Bi8 138(2) . . ?
Bi3 O391 Bi8 93.8(7) . . ?
C341 O331 Bi3 126.6(17) . . ?
O391 C331 C336 127(3) . . ?
O391 C331 C332 116(3) . . ?
C336 C331 C332 117(3) . . ?
F332 C332 C333 122(3) . . ?
F332 C332 C331 118(3) . . ?
C333 C332 C331 119(3) . . ?
C332 C333 F333 117(3) . . ?
C332 C333 C334 123(4) . . ?
F333 C333 C334 119(3) . . ?
F334 C334 C335 123(4) . . ?
F334 C334 C333 120(3) . . ?
C335 C334 C333 115(4) . . ?
C334 C335 F335 122(4) . . ?
C334 C335 C336 125(4) . . ?
F335 C335 C336 112(3) . . ?
F336 C336 C331 115(3) . . ?
F336 C336 C335 126(3) . . ?
C331 C336 C335 119(3) . . ?
C346 C341 O331 124(3) . . ?
C346 C341 C342 116(3) . . ?
O331 C341 C342 120(3) . . ?
F342 C342 C343 117(3) . . ?
F342 C342 C341 116(3) . . ?
C343 C342 C341 127(3) . . ?
F343 C343 C342 124(3) . . ?
F343 C343 C344 123(3) . . ?
C342 C343 C344 112(3) . . ?
C345 C344 F344 120(3) . . ?
C345 C344 C343 124(3) . . ?
F344 C344 C343 116(3) . . ?
F345 C345 C344 120(3) . . ?
F345 C345 C346 122(3) . . ?
C344 C345 C346 118(3) . . ?
F346 C346 C341 120(3) . . ?
F346 C346 C345 118(3) . . ?
C341 C346 C345 122(3) . . ?
C611 O611 Bi6 132(2) . . ?
C616 C611 O611 125(3) . . ?
C616 C611 C612 116(3) . . ?
O611 C611 C612 119(3) . . ?
F612 C612 C613 122(4) . . ?
F612 C612 C611 119(3) . . ?
C613 C612 C611 119(4) . . ?
F613 C613 C612 120(4) . . ?
F613 C613 C614 120(3) . . ?
C612 C613 C614 120(4) . . ?
C615 C614 F614 121(4) . . ?
C615 C614 C613 121(4) . . ?
F614 C614 C613 118(3) . . ?
C614 C615 F615 124(3) . . ?
C614 C615 C616 118(3) . . ?
F615 C615 C616 117(3) . . ?
C611 C616 F616 118(3) . . ?
C611 C616 C615 126(3) . . ?
F616 C616 C615 116(3) . . ?
C621 O621 Bi6 127.9(19) . . ?
C621 O621 Bi9 129.5(19) . . ?
Bi6 O621 Bi9 101.1(6) . . ?
O621 C621 C622 121(3) . . ?
O621 C621 C626 125(3) . . ?
C622 C621 C626 114(3) . . ?
C623 C622 F622 121(3) . . ?
C623 C622 C621 126(3) . . ?
F622 C622 C621 114(3) . . ?
F623 C623 C622 121(3) . . ?
F623 C623 C624 122(3) . . ?
C622 C623 C624 117(3) . . ?
C625 C624 F624 126(4) . . ?
C625 C624 C623 117(4) . . ?
F624 C624 C623 116(3) . . ?
C624 C625 C626 125(4) . . ?
C624 C625 F625 117(3) . . ?
C626 C625 F625 118(3) . . ?
F626 C626 C625 120(3) . . ?
F626 C626 C621 120(3) . . ?
C625 C626 C621 120(3) . . ?
C631 O631 Bi6 131.7(19) . . ?
C631 O631 Bi5 128.6(18) . . ?
Bi6 O631 Bi5 94.5(8) . . ?
C632 C631 C636 117(3) . . ?
C632 C631 O631 121(3) . . ?
C636 C631 O631 122(3) . . ?
C631 C632 F632 120(3) . . ?
C631 C632 C633 123(3) . . ?
F632 C632 C633 116(3) . . ?
C634 C633 F633 124(3) . . ?
C634 C633 C632 115(3) . . ?
F633 C633 C632 120(2) . . ?
C633 C634 C635 124(4) . . ?
C633 C634 F634 116(3) . . ?
C635 C634 F634 119(3) . . ?
C636 C635 F635 119(3) . . ?
C636 C635 C634 118(3) . . ?
F635 C635 C634 121(3) . . ?
C635 C636 F636 120(3) . . ?
C635 C636 C631 119(3) . . ?
F636 C636 C631 120(3) . . ?
C641 O641 Bi6 124(2) . . ?
C641 O641 Bi5 127.4(19) . . ?
Bi6 O641 Bi5 95.7(7) . . ?
O641 C641 C642 127(3) . . ?
O641 C641 C646 118(3) . . ?
C642 C641 C646 113(4) . . ?
C641 C642 C643 126(4) . . ?
C641 C642 F642 117(4) . . ?
C643 C642 F642 118(4) . . ?
C644 C643 F643 123(3) . . ?
C644 C643 C642 118(4) . . ?
F643 C643 C642 118(3) . . ?
F644 C644 C643 118(3) . . ?
F644 C644 C645 120(4) . . ?
C643 C644 C645 121(4) . . ?
F645 C645 C644 123(4) . . ?
F645 C645 C646 118(4) . . ?
C644 C645 C646 119(4) . . ?
F646 C646 C645 120(3) . . ?
F646 C646 C641 118(3) . . ?
C645 C646 C641 121(4) . . ?
C911 O911 Bi7 118.6(19) . . ?
C911 O911 Bi9 129.6(19) . . ?
Bi7 O911 Bi9 96.0(7) . . ?
O911 C911 C912 123(3) . . ?
O911 C911 C916 120(3) . . ?
C912 C911 C916 118(3) . . ?
C913 C912 C911 124(3) . . ?
C913 C912 F912 120(3) . . ?
C911 C912 F912 116(3) . . ?
F913 C913 C914 117(4) . . ?
F913 C913 C912 120(3) . . ?
C914 C913 C912 122(4) . . ?
F914 C914 C913 125(4) . . ?
F914 C914 C915 122(4) . . ?
C913 C914 C915 112(4) . . ?
F915 C915 C914 118(4) . . ?
F915 C915 C916 112(3) . . ?
C914 C915 C916 131(4) . . ?
F916 C916 C915 126(3) . . ?
F916 C916 C911 121(3) . . ?
C915 C916 C911 113(3) . . ?
C12 C11 C16 120.0 . . ?
C12 C11 C17 122(2) . . ?
C16 C11 C17 118(2) . . ?
C11 C12 C13 120.0 . . ?
C14 C13 C12 120.0 . . ?
C13 C14 C15 120.0 . . ?
C14 C15 C16 120.0 . . ?
C15 C16 C11 120.0 . . ?
C22 C21 C26 120.0 . . ?
C22 C21 C27 122(2) . . ?
C26 C21 C27 117(2) . . ?
C23 C22 C21 120.0 . . ?
C24 C23 C22 120.0 . . ?
C23 C24 C25 120.0 . . ?
C26 C25 C24 120.0 . . ?
C25 C26 C21 120.0 . . ?

loop_
_geom_bond_atom_site_label_1
_geom_bond_atom_site_label_2
_geom_bond_distance
_geom_bond_site_symmetry_2
_geom_bond_publ_flag
Bi1 O4 2.096(17) . ?
Bi1 O121 2.25(2) . ?
Bi1 O111 2.26(2) . ?
Bi1 O141 2.30(2) . ?
Bi1 O131 2.35(2) . ?
Bi1 Bi4 3.611(2) . ?
Bi2 O1 2.173(16) . ?
Bi2 O2 2.229(19) . ?
Bi2 O5 2.229(18) . ?
Bi2 O4 2.450(16) . ?
Bi2 O311 2.61(2) . ?
Bi2 Bi8 3.5638(18) . ?
Bi2 Bi4 3.625(2) . ?
Bi2 Bi7 3.6294(19) . ?
Bi3 O2 2.154(18) . ?
Bi3 O331 2.17(2) . ?
Bi3 O311 2.26(2) . ?
Bi3 O391 2.36(2) . ?
Bi3 O321 2.53(2) . ?
Bi3 Bi8 3.5337(19) . ?
Bi4 O1 2.171(15) . ?
Bi4 O6 2.233(18) . ?
Bi4 O4 2.300(17) . ?
Bi4 O3 2.453(19) . ?
Bi4 O131 2.52(2) . ?
Bi4 O141 2.63(2) . ?
Bi4 Bi7 3.613(2) . ?
Bi4 Bi9 3.6661(18) . ?
Bi5 O7 2.160(19) . ?
Bi5 O1 2.191(16) . ?
Bi5 O3 2.294(18) . ?
Bi5 O631 2.48(2) . ?
Bi5 O641 2.52(2) . ?
Bi5 O2 2.551(19) . ?
Bi5 Bi9 3.5130(19) . ?
Bi5 Bi6 3.603(2) . ?
Bi6 O3 2.135(19) . ?
Bi6 O611 2.23(2) . ?
Bi6 O621 2.313(19) . ?
Bi6 O641 2.339(19) . ?
Bi6 O631 2.43(2) . ?
Bi7 O5 2.132(17) . ?
Bi7 O6 2.179(18) . ?
Bi7 O4 2.260(17) . ?
Bi7 O911 2.44(2) . ?
Bi7 O111 2.69(2) . ?
Bi8 O5 2.199(18) . ?
Bi8 O2 2.23(2) . ?
Bi8 O7 2.267(18) . ?
Bi8 O321 2.38(2) . ?
Bi8 O391 2.47(2) . ?
Bi9 O7 2.117(18) . ?
Bi9 O6 2.120(17) . ?
Bi9 O3 2.218(19) . ?
Bi9 O621 2.511(18) . ?
Bi9 O911 2.57(2) . ?
O111 C111 1.32(4) . ?
C111 C112 1.41(5) . ?
C111 C116 1.47(5) . ?
C112 F112 1.33(4) . ?
C112 C113 1.37(5) . ?
C113 C114 1.38(6) . ?
C113 F113 1.39(5) . ?
C114 C115 1.32(6) . ?
C114 F114 1.33(5) . ?
C115 F115 1.37(5) . ?
C115 C116 1.37(6) . ?
C116 F116 1.28(4) . ?
O121 C121 1.34(4) . ?
C121 C126 1.37(4) . ?
C121 C122 1.46(4) . ?
C122 F122 1.32(4) . ?
C122 C123 1.34(5) . ?
C123 C124 1.32(6) . ?
C123 F123 1.37(4) . ?
C124 C125 1.38(6) . ?
C124 F124 1.39(6) . ?
C125 C126 1.34(5) . ?
C125 F125 1.35(4) . ?
C126 F126 1.32(3) . ?
O131 C131 1.28(4) . ?
C131 C132 1.37(5) . ?
C131 C136 1.45(5) . ?
C132 C133 1.29(5) . ?
C132 F132 1.45(4) . ?
C133 C134 1.34(5) . ?
C133 F133 1.39(5) . ?
C134 F134 1.36(4) . ?
C134 C135 1.41(5) . ?
C135 C136 1.29(5) . ?
C135 F135 1.37(4) . ?
C136 F136 1.33(4) . ?
O141 C141 1.35(3) . ?
C141 C142 1.37(5) . ?
C141 C146 1.44(4) . ?
C142 F142 1.33(4) . ?
C142 C143 1.37(5) . ?
C143 F143 1.40(4) . ?
C143 C144 1.53(5) . ?
C144 C145 1.24(5) . ?
C144 F144 1.30(4) . ?
C145 F145 1.40(5) . ?
C145 C146 1.45(5) . ?
C146 F146 1.30(4) . ?
O311 C311 1.34(4) . ?
C311 C312 1.33(4) . ?
C311 C316 1.42(4) . ?
C312 C313 1.39(5) . ?
C312 F312 1.45(4) . ?
C313 F313 1.29(4) . ?
C313 C314 1.40(5) . ?
C314 F314 1.34(5) . ?
C314 C315 1.44(5) . ?
C315 C316 1.27(5) . ?
C315 F315 1.38(4) . ?
C316 F316 1.35(4) . ?
O321 C321 1.39(4) . ?
C321 C322 1.36(4) . ?
C321 C326 1.43(4) . ?
C322 F322 1.36(4) . ?
C322 C323 1.38(5) . ?
C323 C324 1.34(5) . ?
C323 F323 1.43(4) . ?
C324 F324 1.37(5) . ?
C324 C325 1.39(6) . ?
C325 F325 1.24(4) . ?
C325 C326 1.26(5) . ?
C326 F326 1.39(4) . ?
O391 C331 1.28(4) . ?
O331 C341 1.39(3) . ?
C331 C336 1.40(5) . ?
C331 C332 1.45(5) . ?
C332 F332 1.31(4) . ?
C332 C333 1.37(5) . ?
C333 F333 1.37(4) . ?
C333 C334 1.46(5) . ?
C334 F334 1.25(4) . ?
C334 C335 1.29(5) . ?
C335 F335 1.33(4) . ?
C335 C336 1.45(5) . ?
C336 F336 1.31(4) . ?
C341 C346 1.35(4) . ?
C341 C342 1.40(4) . ?
C342 F342 1.36(4) . ?
C342 C343 1.37(5) . ?
C343 F343 1.22(4) . ?
C343 C344 1.42(5) . ?
C344 C345 1.35(5) . ?
C344 F344 1.35(4) . ?
C345 F345 1.32(3) . ?
C345 C346 1.41(5) . ?
C346 F346 1.32(4) . ?
O611 C611 1.30(4) . ?
C611 C616 1.26(4) . ?
C611 C612 1.51(5) . ?
C612 F612 1.30(4) . ?
C612 C613 1.35(5) . ?
C613 F613 1.32(4) . ?
C613 C614 1.43(5) . ?
C614 C615 1.27(5) . ?
C614 F614 1.35(4) . ?
C615 F615 1.39(4) . ?
C615 C616 1.47(5) . ?
C616 F616 1.42(4) . ?
O621 C621 1.35(4) . ?
C621 C622 1.39(5) . ?
C621 C626 1.42(5) . ?
C622 C623 1.35(5) . ?
C622 F622 1.38(4) . ?
C623 F623 1.31(4) . ?
C623 C624 1.47(5) . ?
C624 C625 1.29(5) . ?
C624 F624 1.35(4) . ?
C625 C626 1.37(5) . ?
C625 F625 1.38(4) . ?
C626 F626 1.36(4) . ?
O631 C631 1.44(4) . ?
C631 C632 1.30(4) . ?
C631 C636 1.41(4) . ?
C632 F632 1.34(3) . ?
C632 C633 1.40(4) . ?
C633 C634 1.29(5) . ?
C633 F633 1.34(3) . ?
C634 C635 1.37(5) . ?
C634 F634 1.39(4) . ?
C635 C636 1.31(4) . ?
C635 F635 1.35(4) . ?
C636 F636 1.39(3) . ?
O641 C641 1.31(4) . ?
C641 C642 1.35(5) . ?
C641 C646 1.45(5) . ?
C642 C643 1.40(5) . ?
C642 F642 1.41(5) . ?
C643 C644 1.35(5) . ?
C643 F643 1.38(4) . ?
C644 F644 1.34(4) . ?
C644 C645 1.36(5) . ?
C645 F645 1.29(4) . ?
C645 C646 1.40(5) . ?
C646 F646 1.29(4) . ?
O911 C911 1.39(4) . ?
C911 C912 1.40(5) . ?
C911 C916 1.45(5) . ?
C912 C913 1.38(5) . ?
C912 F912 1.40(4) . ?
C913 F913 1.32(4) . ?
C913 C914 1.37(5) . ?
C914 F914 1.22(4) . ?
C914 C915 1.40(5) . ?
C915 F915 1.36(5) . ?
C915 C916 1.40(5) . ?
C916 F916 1.26(4) . ?
C11 C12 1.3900 . ?
C11 C16 1.3900 . ?
C11 C17 1.52(4) . ?
C12 C13 1.3900 . ?
C13 C14 1.3900 . ?
C14 C15 1.3900 . ?
C15 C16 1.3900 . ?
C21 C22 1.3900 . ?
C21 C26 1.3900 . ?
C21 C27 1.51(4) . ?
C22 C23 1.3900 . ?
C23 C24 1.3900 . ?
C24 C25 1.3900 . ?
C25 C26 1.3900 . ?

_journal_paper_doi 10.1021/ic990431m
